data_2000952
loop_
_publ_author_name
'Altbach, M. I.'
'Fronczek, F. R.'
'Butler, L. G.'

_publ_section_title
;
 Structure of a new polymorph of
 <i>cis</i>-[(\m-CH~2~)(\m-CO){Fe(\h^5^-C~5~H~5~)CO}~2~]
;
_journal_issue 4
_journal_name_full 'Acta Crystallographica Section C'
_journal_page_first 644
_journal_page_last 650
_journal_paper_doi 10.1107/S010827019101123X
_journal_volume 48
_journal_year 1992
_chemical_formula_sum 'C14 H12 Fe2 O3'
_chemical_formula_weight 339.9
_space_group_IT_number 2
_space_group_name_Hall '-P 1'
_space_group_name_H-M_alt 'P -1'
_symmetry_cell_setting triclinic
_symmetry_space_group_name_Hall '-P 1'
_symmetry_space_group_name_H-M 'P -1'
_cell_angle_alpha 101.680(10)
_cell_angle_beta 99.00(2)
_cell_angle_gamma 103.52(2)
_cell_formula_units_Z 2
_cell_length_a 6.618(2)
_cell_length_b 9.0321(10)
_cell_length_c 11.750(2)
_cell_volume 653.3(3)
_diffrn_radiation_type Mo
_diffrn_radiation_wavelength 0.71073
_exptl_absorpt_coefficient_mu 2.22
_exptl_crystal_density_diffrn 1.728
_exptl_crystal_F_000 344
_cod_data_source_file st0504.cif
_cod_data_source_block st0504_structure_1_of_1
_cod_original_cell_volume 653.2(5)
_cod_database_code 2000952

loop_
_space_group_symop_id
_space_group_symop_operation_xyz
1 x,y,z
2 -x,-y,-z

loop_
_atom_site_label
_atom_site_fract_x
_atom_site_fract_y
_atom_site_fract_z
Fe1 .33852(6) .33051(5) .23195(4)
Fe2 .27988(6) .07848(4) .29856(4)
O1 .1143(4) .4990(3) .3801(2)
O2 .0674(4) .1692(3) .4866(2)
O3 -.0732(3) .1035(3) .1303(2)
C1 .2042(5) .4308(4) .3234(3)
C2 .1503(6) .1321(4) .4124(3)
C3 .0988(4) .1515(3) .1925(3)
C4 .4958(5) .2810(4) .3690(3)
C1A .3637(7) .2859(5) .0507(3)
C2A .5617(6) .3157(4) .1226(4)
C3A .6150(6) .4663(5) .1959(4)
C4A .4435(7) .5261(4) .1672(4)
C5A .2938(6) .4166(4) .0790(3)
C1B .2388(6) -.1174(4) .1555(3)
C2B .4559(6) -.0472(4) .2011(4)
C3B .5019(6) -.0544(4) .3190(4)
C4B .3168(7) -.1254(4) .3464(3)
C5B .1546(6) -.1667(4) .2450(4)
H4 .640(4) .282(3) .368(2)
H5 .486(6) .335(4) .450(3)
H1A .295(7) .191(5) -.008(4)
H2A .634(6) .260(4) .126(3)
H3A .704(5) .507(4) .252(3)
H4A .436(5) .604(4) .199(3)
H5A .168(8) .436(6) .045(4)
H1B .179(5) -.125(4) .086(3)
H2B .534(5) -.019(4) .168(3)
H3B .613(7) -.016(5) .373(4)
H4B .314(5) -.136(4) .424(3)
H5B .044(5) -.200(4) .252(3)
